data_7048606
loop_
_publ_author_name
'Vacher, Antoine'
'Amar, Anissa'
'Camerel, Franck'
'Molard, Yann'
'Latouche, Camille'
'Roisnel, Thierry'
'Dorcet, Vincent'
'Boucekkine, Abdou'
'Akdas-Kili\,c, Huriye'
'Achard, Mathieu'

_publ_section_title
;
 Modulation of emission properties of phosphine-sulfonate ligand
 containing copper complexes: playing with solvato-, thermo-, and
 mechanochromism.
;
_journal_issue 6
_journal_name_full 'Dalton transactions (Cambridge, England : 2003)'
_journal_page_first 2128
_journal_page_last 2134
_journal_paper_doi 10.1039/c8dt04502j
_journal_volume 48
_journal_year 2019
_chemical_compound_source 'synthesis as described'
_chemical_formula_moiety 'C36 H42 Cu2 N2 O6 P2 S2'
_chemical_formula_sum 'C36 H42 Cu2 N2 O6 P2 S2'
_chemical_formula_weight 851.85
_space_group_crystal_system triclinic
_space_group_IT_number 2
_space_group_name_Hall '-P 1'
_space_group_name_H-M_alt 'P -1'
_symmetry_space_group_name_Hall '-P 1'
_symmetry_space_group_name_H-M 'P -1'
_atom_sites_solution_hydrogens geom
_audit_update_record
;
2018-07-24 deposited with the CCDC.
2019-01-11 downloaded from the CCDC.
;
_cell_angle_alpha 109.783(2)
_cell_angle_beta 108.389(2)
_cell_angle_gamma 93.792(2)
_cell_formula_units_Z 1
_cell_length_a 8.3918(7)
_cell_length_b 9.9958(7)
_cell_length_c 12.8416(10)
_cell_measurement_reflns_used 9938
_cell_measurement_temperature 150(2)
_cell_measurement_theta_max 27.50
_cell_measurement_theta_min 2.26
_cell_measurement_wavelength 0.71073
_cell_volume 943.65(13)
_computing_cell_refinement 'APEX3 (Bruker, 2015); SAINT (Bruker, 2014)'
_computing_data_collection 'SAINT (Bruker, 2014)'
_computing_data_reduction 'SAINT (Bruker, 2014)'
_computing_molecular_graphics 'Ortep-3 for Windows (Farrugia, 1997)'
_computing_publication_material 'CRYSCALc (T. Roisnel, local program, 2015)'
_computing_structure_refinement 'SHELXL-2014/7 (Sheldrick, 2014)'
_computing_structure_solution 'SIR97 (Altomare et al., 1999)'
_diffrn_ambient_temperature 150(2)
_diffrn_detector '(CMOS) PHOTON 100'
_diffrn_measured_fraction_theta_full 0.998
_diffrn_measured_fraction_theta_max 0.997
_diffrn_measurement_device_type 'D8 VENTURE Bruker AXS'
_diffrn_measurement_method 'rotation images'
_diffrn_radiation_monochromator 'multilayer monochromator'
_diffrn_radiation_probe x-ray
_diffrn_radiation_source 'Incoatec microfocus sealed tube'
_diffrn_radiation_type MoK\a
_diffrn_radiation_wavelength 0.71073
_diffrn_reflns_av_R_equivalents 0.0280
_diffrn_reflns_av_unetI/netI 0.0222
_diffrn_reflns_limit_h_max 10
_diffrn_reflns_limit_h_min -10
_diffrn_reflns_limit_k_max 12
_diffrn_reflns_limit_k_min -12
_diffrn_reflns_limit_l_max 16
_diffrn_reflns_limit_l_min -16
_diffrn_reflns_number 19492
_diffrn_reflns_theta_full 25.242
_diffrn_reflns_theta_max 27.479
_diffrn_reflns_theta_min 3.073
_exptl_absorpt_coefficient_mu 1.369
_exptl_absorpt_correction_T_max 0.849
_exptl_absorpt_correction_T_min 0.727
_exptl_absorpt_correction_type multi-scan
_exptl_absorpt_process_details
;
  [Sheldrick, G.M. (2014). SADABS Bruker AXS Inc., Madison, Wisconsin, USA]
;
_exptl_crystal_colour colourless
_exptl_crystal_density_diffrn 1.499
_exptl_crystal_description prism
_exptl_crystal_F_000 440
_exptl_crystal_size_max 0.470
_exptl_crystal_size_mid 0.410
_exptl_crystal_size_min 0.120
_refine_diff_density_max 0.617
_refine_diff_density_min -0.753
_refine_diff_density_rms 0.175
_refine_ls_extinction_method none
_refine_ls_goodness_of_fit_ref 1.180
_refine_ls_hydrogen_treatment constr
_refine_ls_matrix_type full
_refine_ls_number_parameters 230
_refine_ls_number_reflns 4317
_refine_ls_number_restraints 0
_refine_ls_restrained_S_all 1.180
_refine_ls_R_factor_all 0.0295
_refine_ls_R_factor_gt 0.0280
_refine_ls_shift/su_max 0.001
_refine_ls_shift/su_mean 0.000
_refine_ls_structure_factor_coef Fsqd
_refine_ls_weighting_details 'w=1/[\s^2^(Fo^2^)+(0.0412P)^2^+0.5991P] where P=(Fo^2^+2Fc^2^)/3'
_refine_ls_weighting_scheme calc
_refine_ls_wR_factor_gt 0.0813
_refine_ls_wR_factor_ref 0.0826
_reflns_number_gt 4128
_reflns_number_total 4317
_reflns_threshold_expression >2sigma(I)
_cod_data_source_file c8dt04502j2.cif
_cod_data_source_block MACUO6
_cod_depositor_comments
;
The following automatic conversions were performed:

'_space_group_crystal_system' value 'Triclinic' changed to
'triclinic' according to
/home/data/users/saulius/crontab/automatic-downloads/rss-feeds/RSC/lib/dictionaries/cif_core.dic
dictionary named 'cif_core.dic' version 2.4.2 from 2011-04-26.

Automatic conversion script
Id: cif_fix_values 4973 2017-02-22 13:04:09Z antanas 

 Adding full bibliography for 7048602--7048607.cif.
;
_cod_database_code 7048606

loop_
_space_group_symop_operation_xyz
'x, y, z'
'-x, -y, -z'

loop_
_atom_site_label
_atom_site_type_symbol
_atom_site_fract_x
_atom_site_fract_y
_atom_site_fract_z
_atom_site_U_iso_or_equiv
_atom_site_adp_type
_atom_site_occupancy
_atom_site_site_symmetry_order
_atom_site_calc_flag
_atom_site_refinement_flags_posn
_atom_site_refinement_flags_adp
Cu1 Cu 0.57981(3) 0.98171(2) 0.63035(2) 0.01697(8) Uani 1 1 d . .
P1 P 0.46502(5) 0.84312(4) 0.23058(4) 0.01329(10) Uani 1 1 d . .
N1 N 0.7236(2) 0.83816(17) 0.61387(14) 0.0214(3) Uani 1 1 d . .
S1 S 0.26279(5) 0.74253(4) 0.38804(4) 0.01622(10) Uani 1 1 d . .
O1 O 0.35877(16) 0.89052(13) 0.46903(11) 0.0169(2) Uani 1 1 d . .
O2 O 0.2038(2) 0.66666(16) 0.45107(15) 0.0314(3) Uani 1 1 d . .
O3 O 0.13432(17) 0.74479(15) 0.28308(13) 0.0260(3) Uani 1 1 d . .
C1 C 0.8185(2) 0.76437(19) 0.59901(17) 0.0209(4) Uani 1 1 d . .
C2 C 0.9410(3) 0.6710(2) 0.5806(2) 0.0337(5) Uani 1 1 d . .
H2A H 0.9703 0.6735 0.5131 0.051 Uiso 1 1 calc R U
H2B H 0.8906 0.5714 0.5643 0.051 Uiso 1 1 calc R U
H2C H 1.0447 0.7051 0.6520 0.051 Uiso 1 1 calc R U
C3 C 0.4138(2) 0.64533(18) 0.33777(15) 0.0152(3) Uani 1 1 d . .
C4 C 0.4391(2) 0.52375(19) 0.36569(16) 0.0206(4) Uani 1 1 d . .
H4 H 0.3808 0.4997 0.4114 0.025 Uiso 1 1 calc R U
C5 C 0.5481(3) 0.4368(2) 0.32779(19) 0.0280(4) Uani 1 1 d . .
H5 H 0.5637 0.3534 0.3468 0.034 Uiso 1 1 calc R U
C6 C 0.6333(3) 0.4730(2) 0.2624(2) 0.0326(5) Uani 1 1 d . .
H6 H 0.7085 0.4145 0.2362 0.039 Uiso 1 1 calc R U
C7 C 0.6094(3) 0.5950(2) 0.23452(19) 0.0275(4) Uani 1 1 d . .
H7 H 0.6697 0.6186 0.1897 0.033 Uiso 1 1 calc R U
C8 C 0.4995(2) 0.68417(18) 0.27050(15) 0.0169(3) Uani 1 1 d . .
C9 C 0.2845(2) 0.76685(19) 0.08995(15) 0.0177(3) Uani 1 1 d . .
C10 C 0.2376(3) 0.6187(2) 0.02046(17) 0.0262(4) Uani 1 1 d . .
H10 H 0.3043 0.5539 0.0445 0.031 Uiso 1 1 calc R U
C11 C 0.0948(3) 0.5653(3) -0.08309(18) 0.0345(5) Uani 1 1 d . .
H11 H 0.0627 0.4641 -0.1288 0.041 Uiso 1 1 calc R U
C12 C -0.0010(3) 0.6591(3) -0.11988(19) 0.0395(6) Uani 1 1 d . .
H12 H -0.0983 0.6225 -0.1913 0.047 Uiso 1 1 calc R U
C13 C 0.0448(3) 0.8061(3) -0.0529(2) 0.0440(6) Uani 1 1 d . .
H13 H -0.0204 0.8706 -0.0789 0.053 Uiso 1 1 calc R U
C14 C 0.1861(3) 0.8602(2) 0.05277(19) 0.0315(5) Uani 1 1 d . .
H14 H 0.2153 0.9611 0.0995 0.038 Uiso 1 1 calc R U
C15 C 0.6507(2) 0.9016(2) 0.19320(17) 0.0209(4) Uani 1 1 d . .
C16 C 0.6233(3) 1.0485(2) 0.1830(2) 0.0331(5) Uani 1 1 d . .
H16A H 0.7151 1.0864 0.1627 0.050 Uiso 1 1 calc R U
H16B H 0.6248 1.1172 0.2590 0.050 Uiso 1 1 calc R U
H16C H 0.5126 1.0351 0.1210 0.050 Uiso 1 1 calc R U
C17 C 0.6597(3) 0.8017(2) 0.0752(2) 0.0321(5) Uani 1 1 d . .
H17A H 0.7514 0.8473 0.0591 0.048 Uiso 1 1 calc R U
H17B H 0.5502 0.7851 0.0111 0.048 Uiso 1 1 calc R U
H17C H 0.6833 0.7089 0.0802 0.048 Uiso 1 1 calc R U
C18 C 0.8165(3) 0.9285(3) 0.2985(2) 0.0349(5) Uani 1 1 d . .
H18A H 0.8379 0.8360 0.3052 0.052 Uiso 1 1 calc R U
H18B H 0.8052 0.9928 0.3716 0.052 Uiso 1 1 calc R U
H18C H 0.9123 0.9737 0.2859 0.052 Uiso 1 1 calc R U

loop_
_atom_site_aniso_label
_atom_site_aniso_U_11
_atom_site_aniso_U_22
_atom_site_aniso_U_33
_atom_site_aniso_U_23
_atom_site_aniso_U_13
_atom_site_aniso_U_12
Cu1 0.02345(13) 0.01257(12) 0.01443(12) 0.00303(8) 0.00797(9) 0.00610(8)
P1 0.0166(2) 0.0113(2) 0.01126(19) 0.00310(15) 0.00507(15) 0.00387(15)
N1 0.0242(8) 0.0162(7) 0.0226(8) 0.0055(6) 0.0084(6) 0.0053(6)
S1 0.01578(19) 0.0118(2) 0.0192(2) 0.00277(16) 0.00756(16) 0.00091(14)
O1 0.0201(6) 0.0130(6) 0.0138(6) 0.0009(5) 0.0063(5) 0.0005(4)
O2 0.0395(8) 0.0220(7) 0.0483(9) 0.0165(7) 0.0321(8) 0.0076(6)
O3 0.0170(6) 0.0236(7) 0.0249(7) 0.0006(6) 0.0008(5) 0.0037(5)
C1 0.0209(8) 0.0147(8) 0.0263(9) 0.0065(7) 0.0094(7) 0.0014(7)
C2 0.0265(10) 0.0228(10) 0.0599(15) 0.0158(10) 0.0249(10) 0.0106(8)
C3 0.0172(8) 0.0125(8) 0.0130(7) 0.0026(6) 0.0039(6) 0.0029(6)
C4 0.0268(9) 0.0168(9) 0.0184(8) 0.0075(7) 0.0078(7) 0.0041(7)
C5 0.0426(12) 0.0202(9) 0.0292(10) 0.0147(8) 0.0158(9) 0.0158(8)
C6 0.0479(13) 0.0305(11) 0.0369(11) 0.0196(9) 0.0266(10) 0.0274(10)
C7 0.0400(11) 0.0269(10) 0.0308(10) 0.0164(8) 0.0240(9) 0.0200(9)
C8 0.0226(8) 0.0140(8) 0.0146(8) 0.0049(6) 0.0075(7) 0.0067(6)
C9 0.0193(8) 0.0189(9) 0.0124(7) 0.0035(6) 0.0057(6) 0.0009(6)
C10 0.0310(10) 0.0209(9) 0.0200(9) 0.0007(7) 0.0091(8) -0.0007(7)
C11 0.0327(11) 0.0349(12) 0.0199(10) -0.0041(8) 0.0075(9) -0.0095(9)
C12 0.0239(10) 0.0587(16) 0.0190(10) 0.0055(10) -0.0011(8) -0.0069(10)
C13 0.0316(12) 0.0545(16) 0.0327(12) 0.0160(11) -0.0054(10) 0.0111(11)
C14 0.0282(10) 0.0283(11) 0.0263(10) 0.0079(8) -0.0028(8) 0.0057(8)
C15 0.0215(8) 0.0177(8) 0.0254(9) 0.0062(7) 0.0131(7) 0.0031(6)
C16 0.0380(12) 0.0205(10) 0.0501(13) 0.0162(9) 0.0252(10) 0.0045(8)
C17 0.0477(13) 0.0261(10) 0.0334(11) 0.0107(9) 0.0293(10) 0.0084(9)
C18 0.0188(9) 0.0398(12) 0.0385(12) 0.0077(10) 0.0086(9) 0.0040(8)

loop_
_atom_type_symbol
_atom_type_description
_atom_type_scat_dispersion_real
_atom_type_scat_dispersion_imag
_atom_type_scat_source
C C 0.0033 0.0016 'International Tables Vol C Tables 4.2.6.8 and 6.1.1.4'
H H 0.0000 0.0000 'International Tables Vol C Tables 4.2.6.8 and 6.1.1.4'
P P 0.1023 0.0942 'International Tables Vol C Tables 4.2.6.8 and 6.1.1.4'
S S 0.1246 0.1234 'International Tables Vol C Tables 4.2.6.8 and 6.1.1.4'
Cu Cu 0.3201 1.2651 'International Tables Vol C Tables 4.2.6.8 and 6.1.1.4'
N N 0.0061 0.0033 'International Tables Vol C Tables 4.2.6.8 and 6.1.1.4'
O O 0.0106 0.0060 'International Tables Vol C Tables 4.2.6.8 and 6.1.1.4'

loop_
_geom_angle_atom_site_label_1
_geom_angle_atom_site_label_2
_geom_angle_atom_site_label_3
_geom_angle
_geom_angle_site_symmetry_1
_geom_angle_site_symmetry_3
N1 Cu1 O1 103.91(6) . .
N1 Cu1 P1 139.73(5) . 2_676
O1 Cu1 P1 112.82(4) . 2_676
N1 Cu1 O1 103.44(6) . 2_676
O1 Cu1 O1 80.36(5) . 2_676
P1 Cu1 O1 98.52(3) 2_676 2_676
C9 P1 C8 102.49(8) . .
C9 P1 C15 105.38(8) . .
C8 P1 C15 109.22(8) . .
C9 P1 Cu1 114.63(6) . 2_676
C8 P1 Cu1 111.75(6) . 2_676
C15 P1 Cu1 112.69(6) . 2_676
C1 N1 Cu1 171.22(16) . .
O3 S1 O2 115.97(10) . .
O3 S1 O1 111.09(8) . .
O2 S1 O1 111.10(9) . .
O3 S1 C3 105.86(8) . .
O2 S1 C3 105.75(8) . .
O1 S1 C3 106.32(8) . .
S1 O1 Cu1 135.52(8) . .
S1 O1 Cu1 111.41(7) . 2_676
Cu1 O1 Cu1 99.64(5) . 2_676
N1 C1 C2 179.5(2) . .
C1 C2 H2A 109.5 . .
C1 C2 H2B 109.5 . .
H2A C2 H2B 109.5 . .
C1 C2 H2C 109.5 . .
H2A C2 H2C 109.5 . .
H2B C2 H2C 109.5 . .
C4 C3 C8 120.73(16) . .
C4 C3 S1 115.79(13) . .
C8 C3 S1 123.44(13) . .
C5 C4 C3 121.05(17) . .
C5 C4 H4 119.5 . .
C3 C4 H4 119.5 . .
C6 C5 C4 119.16(18) . .
C6 C5 H5 120.4 . .
C4 C5 H5 120.4 . .
C5 C6 C7 120.15(18) . .
C5 C6 H6 119.9 . .
C7 C6 H6 119.9 . .
C6 C7 C8 122.10(18) . .
C6 C7 H7 118.9 . .
C8 C7 H7 118.9 . .
C7 C8 C3 116.80(16) . .
C7 C8 P1 121.83(14) . .
C3 C8 P1 121.36(13) . .
C14 C9 C10 118.79(18) . .
C14 C9 P1 118.28(14) . .
C10 C9 P1 122.89(15) . .
C11 C10 C9 120.7(2) . .
C11 C10 H10 119.6 . .
C9 C10 H10 119.6 . .
C12 C11 C10 120.0(2) . .
C12 C11 H11 120.0 . .
C10 C11 H11 120.0 . .
C11 C12 C13 120.0(2) . .
C11 C12 H12 120.0 . .
C13 C12 H12 120.0 . .
C12 C13 C14 120.2(2) . .
C12 C13 H13 119.9 . .
C14 C13 H13 119.9 . .
C9 C14 C13 120.2(2) . .
C9 C14 H14 119.9 . .
C13 C14 H14 119.9 . .
C18 C15 C17 112.29(17) . .
C18 C15 C16 108.19(18) . .
C17 C15 C16 107.35(17) . .
C18 C15 P1 108.49(14) . .
C17 C15 P1 115.73(14) . .
C16 C15 P1 104.24(13) . .
C15 C16 H16A 109.5 . .
C15 C16 H16B 109.5 . .
H16A C16 H16B 109.5 . .
C15 C16 H16C 109.5 . .
H16A C16 H16C 109.5 . .
H16B C16 H16C 109.5 . .
C15 C17 H17A 109.5 . .
C15 C17 H17B 109.5 . .
H17A C17 H17B 109.5 . .
C15 C17 H17C 109.5 . .
H17A C17 H17C 109.5 . .
H17B C17 H17C 109.5 . .
C15 C18 H18A 109.5 . .
C15 C18 H18B 109.5 . .
H18A C18 H18B 109.5 . .
C15 C18 H18C 109.5 . .
H18A C18 H18C 109.5 . .
H18B C18 H18C 109.5 . .

loop_
_geom_bond_atom_site_label_1
_geom_bond_atom_site_label_2
_geom_bond_distance
_geom_bond_site_symmetry_2
Cu1 N1 1.9351(16) .
Cu1 O1 2.1533(12) .
Cu1 P1 2.1889(5) 2_676
Cu1 O1 2.2264(12) 2_676
P1 C9 1.8237(18) .
P1 C8 1.8410(17) .
P1 C15 1.8821(18) .
P1 Cu1 2.1889(5) 2_676
N1 C1 1.137(2) .
S1 O3 1.4444(14) .
S1 O2 1.4470(14) .
S1 O1 1.4803(12) .
S1 C3 1.7950(17) .
O1 Cu1 2.2264(12) 2_676
C1 C2 1.454(3) .
C2 H2A 0.9800 .
C2 H2B 0.9800 .
C2 H2C 0.9800 .
C3 C4 1.390(2) .
C3 C8 1.412(2) .
C4 C5 1.389(3) .
C4 H4 0.9500 .
C5 C6 1.378(3) .
C5 H5 0.9500 .
C6 C7 1.392(3) .
C6 H6 0.9500 .
C7 C8 1.399(2) .
C7 H7 0.9500 .
C9 C14 1.391(3) .
C9 C10 1.396(3) .
C10 C11 1.385(3) .
C10 H10 0.9500 .
C11 C12 1.381(4) .
C11 H11 0.9500 .
C12 C13 1.381(4) .
C12 H12 0.9500 .
C13 C14 1.394(3) .
C13 H13 0.9500 .
C14 H14 0.9500 .
C15 C18 1.535(3) .
C15 C17 1.535(3) .
C15 C16 1.543(3) .
C16 H16A 0.9800 .
C16 H16B 0.9800 .
C16 H16C 0.9800 .
C17 H17A 0.9800 .
C17 H17B 0.9800 .
C17 H17C 0.9800 .
C18 H18A 0.9800 .
C18 H18B 0.9800 .
C18 H18C 0.9800 .

loop_
_geom_torsion_atom_site_label_1
_geom_torsion_atom_site_label_2
_geom_torsion_atom_site_label_3
_geom_torsion_atom_site_label_4
_geom_torsion
_geom_torsion_site_symmetry_1
_geom_torsion_site_symmetry_4
O3 S1 O1 Cu1 -172.76(10) . .
O2 S1 O1 Cu1 56.55(13) . .
C3 S1 O1 Cu1 -58.04(12) . .
O3 S1 O1 Cu1 -41.76(10) . 2_676
O2 S1 O1 Cu1 -172.46(8) . 2_676
C3 S1 O1 Cu1 72.95(8) . 2_676
O3 S1 C3 C4 -122.43(14) . .
O2 S1 C3 C4 1.15(16) . .
O1 S1 C3 C4 119.34(14) . .
O3 S1 C3 C8 55.49(16) . .
O2 S1 C3 C8 179.07(15) . .
O1 S1 C3 C8 -62.74(16) . .
C8 C3 C4 C5 -0.4(3) . .
S1 C3 C4 C5 177.62(15) . .
C3 C4 C5 C6 0.5(3) . .
C4 C5 C6 C7 -0.2(4) . .
C5 C6 C7 C8 -0.3(4) . .
C6 C7 C8 C3 0.5(3) . .
C6 C7 C8 P1 -178.65(18) . .
C4 C3 C8 C7 -0.2(3) . .
S1 C3 C8 C7 -177.98(15) . .
C4 C3 C8 P1 179.00(13) . .
S1 C3 C8 P1 1.2(2) . .
C9 P1 C8 C7 89.85(17) . .
C15 P1 C8 C7 -21.54(19) . .
Cu1 P1 C8 C7 -146.92(15) 2_676 .
C9 P1 C8 C3 -89.26(15) . .
C15 P1 C8 C3 159.35(14) . .
Cu1 P1 C8 C3 33.98(16) 2_676 .
C8 P1 C9 C14 158.55(16) . .
C15 P1 C9 C14 -87.21(17) . .
Cu1 P1 C9 C14 37.27(18) 2_676 .
C8 P1 C9 C10 -19.10(17) . .
C15 P1 C9 C10 95.14(16) . .
Cu1 P1 C9 C10 -140.37(14) 2_676 .
C14 C9 C10 C11 -0.6(3) . .
P1 C9 C10 C11 177.08(16) . .
C9 C10 C11 C12 1.3(3) . .
C10 C11 C12 C13 -0.6(4) . .
C11 C12 C13 C14 -0.9(4) . .
C10 C9 C14 C13 -0.9(3) . .
P1 C9 C14 C13 -178.60(19) . .
C12 C13 C14 C9 1.6(4) . .
C9 P1 C15 C18 -164.83(14) . .
C8 P1 C15 C18 -55.36(15) . .
Cu1 P1 C15 C18 69.47(14) 2_676 .
C9 P1 C15 C17 -37.58(17) . .
C8 P1 C15 C17 71.89(17) . .
Cu1 P1 C15 C17 -163.28(13) 2_676 .
C9 P1 C15 C16 80.06(15) . .
C8 P1 C15 C16 -170.47(14) . .
Cu1 P1 C15 C16 -45.64(15) 2_676 .
